data_7243547
loop_
_publ_author_name
'Liu, Qing'
'Zhang, Lin-Yan'
'Bao, Yu-Mei'
'Zhang, Na'
'Zhang, Jian-Yong'
'Xing, Yuan-Yuan'
'Deng, Wei'
'Liu, Zhen-Jiang'

_publ_section_title
;
 Structures and catalytic oxidative coupling reaction of four Co-MOFs
 modified with R-isophthalic acid (R&#xE001;H, OH and COOH) and trigonal
 ligands
;
_journal_issue 43
_journal_name_full CrystEngComm
_journal_page_first 7590
_journal_page_last 7601
_journal_paper_doi 10.1039/D1CE01221E
_journal_volume 23
_journal_year 2021
_chemical_formula_moiety 'C29 H18 Co N3 O5'
_chemical_formula_sum 'C29 H19 Co N3 O5'
_chemical_formula_weight 548.40
_space_group_crystal_system monoclinic
_space_group_IT_number 15
_space_group_name_Hall '-C 2yc'
_space_group_name_H-M_alt 'C 1 2/c 1'
_atom_sites_solution_hydrogens geom
_atom_sites_solution_primary dual
_audit_creation_date 2021-09-14
_audit_creation_method
;
Olex2 1.5
(compiled 2021.08.20 svn.r13c46975 for OlexSys, GUI svn.r6396)
;
_audit_update_record
;
2021-09-15 deposited with the CCDC.	2021-09-22 downloaded from the CCDC.
;
_cell_angle_alpha 90
_cell_angle_beta 102.447(3)
_cell_angle_gamma 90
_cell_formula_units_Z 8
_cell_length_a 25.1587(7)
_cell_length_b 12.6586(3)
_cell_length_c 16.9319(5)
_cell_measurement_reflns_used 2458
_cell_measurement_temperature 297
_cell_measurement_theta_max 23
_cell_measurement_theta_min 3
_cell_volume 5265.6(3)
_computing_molecular_graphics 'Olex2 1.5 (Dolomanov et al., 2009)'
_computing_publication_material 'Olex2 1.5 (Dolomanov et al., 2009)'
_computing_structure_refinement 'SHELXL 2018/3 (Sheldrick, 2015)'
_computing_structure_solution 'SHELXT  (Sheldrick, 2015)'
_diffrn_ambient_temperature 297
_diffrn_measured_fraction_theta_full 0.996
_diffrn_measured_fraction_theta_max 0.975
_diffrn_measurement_device_type CCD
_diffrn_radiation_type CuK\a
_diffrn_radiation_wavelength 1.54184
_diffrn_reflns_av_R_equivalents 0.0304
_diffrn_reflns_av_unetI/netI 0.0498
_diffrn_reflns_Laue_measured_fraction_full 0.996
_diffrn_reflns_Laue_measured_fraction_max 0.975
_diffrn_reflns_limit_h_max 30
_diffrn_reflns_limit_h_min -27
_diffrn_reflns_limit_k_max 11
_diffrn_reflns_limit_k_min -15
_diffrn_reflns_limit_l_max 15
_diffrn_reflns_limit_l_min -20
_diffrn_reflns_number 9981
_diffrn_reflns_point_group_measured_fraction_full 0.996
_diffrn_reflns_point_group_measured_fraction_max 0.975
_diffrn_reflns_theta_full 67.684
_diffrn_reflns_theta_max 70.513
_diffrn_reflns_theta_min 3.598
_exptl_absorpt_coefficient_mu 5.478
_exptl_absorpt_correction_T_max 0.9954
_exptl_absorpt_correction_T_min 0.9136
_exptl_absorpt_correction_type multi-scan
_exptl_absorpt_process_details SADABS
_exptl_crystal_colour colourless
_exptl_crystal_colour_primary colourless
_exptl_crystal_density_diffrn 1.384
_exptl_crystal_description block
_exptl_crystal_F_000 2248
_exptl_crystal_size_max 0.1
_exptl_crystal_size_mid 0.1
_exptl_crystal_size_min 0.08
_refine_diff_density_max 0.679
_refine_diff_density_min -0.414
_refine_diff_density_rms 0.070
_refine_ls_extinction_method none
_refine_ls_goodness_of_fit_ref 1.037
_refine_ls_hydrogen_treatment constr
_refine_ls_matrix_type full
_refine_ls_number_parameters 398
_refine_ls_number_reflns 4928
_refine_ls_number_restraints 78
_refine_ls_restrained_S_all 1.083
_refine_ls_R_factor_all 0.0872
_refine_ls_R_factor_gt 0.0605
_refine_ls_shift/su_max 0.005
_refine_ls_shift/su_mean 0.000
_refine_ls_structure_factor_coef Fsqd
_refine_ls_weighting_details 'w=1/[\s^2^(Fo^2^)+(0.0910P)^2^+9.0867P] where P=(Fo^2^+2Fc^2^)/3'
_refine_ls_weighting_scheme calc
_refine_ls_wR_factor_gt 0.1564
_refine_ls_wR_factor_ref 0.1741
_reflns_Friedel_coverage 0.000
_reflns_number_gt 3571
_reflns_number_total 4928
_reflns_threshold_expression 'I > 2\s(I)'
_cod_data_source_file d1ce01221e3.cif
_cod_data_source_block 2_sq
_cod_depositor_comments 'Adding full bibliography for 7243546--7243549.cif.'
_cod_original_cell_volume 5265.6(2)
_cod_database_code 7243547
_shelx_shelxl_version_number 2018/3
_shelx_space_group_comment
;
The symmetry employed for this shelxl refinement is uniquely defined
by the following loop, which should always be used as a source of
symmetry information in preference to the above space-group names.
They are only intended as comments.
;
_shelx_estimated_absorpt_t_max 0.668
_shelx_estimated_absorpt_t_min 0.610
_olex2_refinement_description
;
1. Fixed Uiso
 At 1.2 times of:
  All C(H) groups
2. Uiso/Uaniso restraints and constraints
Uanis(C22) \\sim Ueq, Uanis(C23) \\sim Ueq, Uanis(C24) \\sim Ueq, Uanis(C21)
\\sim Ueq, Uanis(N2) \\sim Ueq, Uanis(C20) \\sim Ueq, Uanis(C22A) \\sim Ueq,
Uanis(C21A) \\sim Ueq, Uanis(C20A) \\sim Ueq, Uanis(N2A) \\sim Ueq, Uanis(C24A)
\\sim Ueq, Uanis(C23A) \\sim Ueq, Uanis(C11) \\sim Ueq: with sigma of 0.01 and
sigma for terminal atoms of 0.02
3. Others
 Sof(N2A)=Sof(C20A)=Sof(H20A)=Sof(C21A)=Sof(H21A)=Sof(C22A)=Sof(C23A)=
 Sof(H23A)=Sof(C24A)=Sof(H24A)=1-FVAR(1)
 Sof(N2)=Sof(C20)=Sof(H20)=Sof(C21)=Sof(H21)=Sof(C22)=Sof(C23)=Sof(H23)=
 Sof(C24)=Sof(H24)=FVAR(1)
4.a Aromatic/amide H refined with riding coordinates:
 C3(H3), C5(H5), C7(H7), C10(H10), C12(H12), C14(H14), C15(H15), C16(H16),
 C18(H18), C19(H19), C20(H20), C20A(H20A), C21(H21), C21A(H21A), C23(H23),
 C23A(H23A), C24(H24), C24A(H24A), C25(H25), C26(H26), C28(H28), C29(H29)
;
_platon_squeeze_void_probe_radius 1.20
_olex2_submission_special_instructions 'No special instructions were received'

loop_
_space_group_symop_operation_xyz
'x, y, z'
'-x, y, -z+1/2'
'x+1/2, y+1/2, z'
'-x+1/2, y+1/2, -z+1/2'
'-x, -y, -z'
'x, -y, z-1/2'
'-x+1/2, -y+1/2, -z'
'x+1/2, -y+1/2, z-1/2'

loop_
_atom_site_label
_atom_site_type_symbol
_atom_site_fract_x
_atom_site_fract_y
_atom_site_fract_z
_atom_site_U_iso_or_equiv
_atom_site_adp_type
_atom_site_occupancy
_atom_site_site_symmetry_order
_atom_site_calc_flag
_atom_site_refinement_flags_posn
_atom_site_refinement_flags_adp
_atom_site_refinement_flags_occupancy
_atom_site_disorder_assembly
_atom_site_disorder_group
Co1 Co 0.23072(2) 0.27634(4) 0.11084(3) 0.0305(2) Uani 1 1 d . . . . .
O1 O 0.28389(13) 0.1059(2) -0.03058(17) 0.0470(7) Uani 1 1 d . . . . .
O2 O 0.27639(12) 0.1529(2) 0.09352(18) 0.0457(7) Uani 1 1 d . . . . .
O3 O 0.31041(12) -0.1276(3) 0.31186(18) 0.0526(8) Uani 1 1 d . . . . .
O4 O 0.27580(13) -0.2805(2) 0.26576(19) 0.0516(8) Uani 1 1 d . . . . .
O5 O 0.32773(18) -0.2787(3) -0.0131(2) 0.0810(13) Uani 1 1 d . . . . .
N1 N 0.30454(13) 0.3557(3) 0.1689(2) 0.0385(8) Uani 1 1 d . . . . .
N2 N 0.5098(6) 0.9973(11) 0.3235(11) 0.115(5) Uani 0.467(8) 1 d . U P A 1
N2A N 0.4928(5) 1.0154(9) 0.3936(10) 0.120(5) Uani 0.533(8) 1 d . U P A 2
N3 N 0.65959(13) 0.3105(2) 0.55320(19) 0.0347(7) Uani 1 1 d . . . . .
C1 C 0.28485(15) 0.0872(3) 0.0420(2) 0.0340(9) Uani 1 1 d . . . . .
C2 C 0.29687(16) -0.0248(3) 0.0705(2) 0.0357(9) Uani 1 1 d . . . . .
C3 C 0.29547(17) -0.0546(3) 0.1490(2) 0.0398(10) Uani 1 1 d . . . . .
H3 H 0.290281 -0.004084 0.186453 0.048 Uiso 1 1 calc R U . . .
C4 C 0.30187(18) -0.1606(3) 0.1714(3) 0.0432(10) Uani 1 1 d . . . . .
C5 C 0.3109(2) -0.2353(4) 0.1156(3) 0.0521(12) Uani 1 1 d . . . . .
H5 H 0.314162 -0.306288 0.129893 0.063 Uiso 1 1 calc R U . . .
C6 C 0.3152(2) -0.2039(3) 0.0382(3) 0.0500(12) Uani 1 1 d . . . . .
C7 C 0.30719(17) -0.0996(3) 0.0162(2) 0.0411(10) Uani 1 1 d . . . . .
H7 H 0.308703 -0.079099 -0.036045 0.049 Uiso 1 1 calc R U . . .
C8 C 0.29622(18) -0.1920(4) 0.2539(3) 0.0476(11) Uani 1 1 d . . . . .
C9 C 0.44453(16) 0.5097(3) 0.3130(2) 0.0376(9) Uani 1 1 d . . . . .
C10 C 0.44890(17) 0.6183(4) 0.3147(3) 0.0542(13) Uani 1 1 d . . . . .
H10 H 0.421804 0.658502 0.282187 0.065 Uiso 1 1 calc R U . . .
C11 C 0.49292(19) 0.6695(4) 0.3641(4) 0.0644(15) Uani 1 1 d . U . . .
C12 C 0.53351(18) 0.6082(4) 0.4110(3) 0.0549(13) Uani 1 1 d . . . . .
H12 H 0.563533 0.641536 0.442956 0.066 Uiso 1 1 calc R U . . .
C13 C 0.53063(16) 0.4983(3) 0.4116(2) 0.0372(9) Uani 1 1 d . . . . .
C14 C 0.48549(16) 0.4509(3) 0.3622(2) 0.0381(9) Uani 1 1 d . . . . .
H14 H 0.482607 0.377690 0.361991 0.046 Uiso 1 1 calc R U . . .
C15 C 0.30336(18) 0.4571(3) 0.1910(3) 0.0489(12) Uani 1 1 d . . . . .
H15 H 0.271182 0.494674 0.173710 0.059 Uiso 1 1 calc R U . . .
C16 C 0.34715(18) 0.5088(3) 0.2377(3) 0.0474(11) Uani 1 1 d . . . . .
H16 H 0.343672 0.578540 0.253053 0.057 Uiso 1 1 calc R U . . .
C17 C 0.39653(16) 0.4567(3) 0.2621(2) 0.0386(9) Uani 1 1 d . . . . .
C18 C 0.39789(18) 0.3534(4) 0.2370(3) 0.0545(13) Uani 1 1 d . . . . .
H18 H 0.430148 0.315139 0.250293 0.065 Uiso 1 1 calc R U . . .
C19 C 0.35180(18) 0.3066(4) 0.1925(3) 0.0498(11) Uani 1 1 d . . . . .
H19 H 0.353900 0.236080 0.178062 0.060 Uiso 1 1 calc R U . . .
C20 C 0.5507(5) 0.9396(10) 0.3486(10) 0.081(4) Uani 0.467(8) 1 d . U P A 1
H20 H 0.584366 0.972242 0.365235 0.097 Uiso 0.467(8) 1 calc R U P A 1
C20A C 0.5377(7) 0.9569(13) 0.4184(13) 0.126(6) Uani 0.533(8) 1 d . U P A 2
H20A H 0.569372 0.990415 0.445064 0.151 Uiso 0.533(8) 1 calc R U P A 2
C21 C 0.5487(5) 0.8292(9) 0.3530(8) 0.059(3) Uani 0.467(8) 1 d . U P A 1
H21 H 0.581086 0.791272 0.365490 0.071 Uiso 0.467(8) 1 calc R U P A 1
C21A C 0.5392(6) 0.8476(10) 0.4062(11) 0.092(4) Uani 0.533(8) 1 d . U P A 2
H21A H 0.572288 0.812103 0.415753 0.110 Uiso 0.533(8) 1 calc R U P A 2
C22 C 0.5033(5) 0.7792(10) 0.3402(8) 0.054(3) Uani 0.467(8) 1 d . U P A 1
C22A C 0.4922(4) 0.7941(7) 0.3803(8) 0.047(3) Uani 0.533(8) 1 d . U P A 2
C23 C 0.4568(7) 0.8385(12) 0.3157(12) 0.096(5) Uani 0.467(8) 1 d . U P A 1
H23 H 0.422493 0.807445 0.305501 0.115 Uiso 0.467(8) 1 calc R U P A 1
C23A C 0.4450(4) 0.8521(7) 0.3663(6) 0.048(2) Uani 0.533(8) 1 d . U P A 2
H23A H 0.411550 0.817929 0.353534 0.058 Uiso 0.533(8) 1 calc R U P A 2
C24 C 0.4630(9) 0.9464(16) 0.3069(15) 0.132(7) Uani 0.467(8) 1 d . U P A 1
H24 H 0.431761 0.985967 0.287750 0.159 Uiso 0.467(8) 1 calc R U P A 1
C24A C 0.4471(5) 0.9618(8) 0.3712(9) 0.079(4) Uani 0.533(8) 1 d . U P A 2
H24A H 0.414539 0.999204 0.358085 0.095 Uiso 0.533(8) 1 calc R U P A 2
C25 C 0.61756(18) 0.2670(3) 0.5025(3) 0.0496(12) Uani 1 1 d . . . . .
H25 H 0.616681 0.193776 0.497565 0.060 Uiso 1 1 calc R U . . .
C26 C 0.57532(19) 0.3240(3) 0.4571(3) 0.0548(13) Uani 1 1 d . . . . .
H26 H 0.547164 0.288874 0.422421 0.066 Uiso 1 1 calc R U . . .
C27 C 0.57420(16) 0.4335(3) 0.4623(2) 0.0355(9) Uani 1 1 d . . . . .
C28 C 0.61720(17) 0.4782(3) 0.5171(3) 0.0426(10) Uani 1 1 d . . . . .
H28 H 0.618534 0.550978 0.524786 0.051 Uiso 1 1 calc R U . . .
C29 C 0.65782(17) 0.4157(3) 0.5602(3) 0.0413(10) Uani 1 1 d . . . . .
H29 H 0.685935 0.448448 0.596639 0.050 Uiso 1 1 calc R U . . .

loop_
_atom_site_aniso_label
_atom_site_aniso_U_11
_atom_site_aniso_U_22
_atom_site_aniso_U_33
_atom_site_aniso_U_23
_atom_site_aniso_U_13
_atom_site_aniso_U_12
Co1 0.0383(4) 0.0249(3) 0.0244(3) 0.0018(3) -0.0016(2) 0.0023(3)
O1 0.066(2) 0.0352(15) 0.0345(16) 0.0144(13) -0.0020(14) 0.0020(14)
O2 0.0465(17) 0.0332(15) 0.0527(19) -0.0028(14) 0.0005(14) 0.0072(13)
O3 0.0494(18) 0.073(2) 0.0331(16) 0.0132(16) 0.0028(14) -0.0071(16)
O4 0.062(2) 0.0453(19) 0.0448(18) 0.0196(14) 0.0059(15) 0.0099(15)
O5 0.106(3) 0.064(2) 0.072(3) -0.021(2) 0.018(2) 0.042(2)
N1 0.0410(19) 0.0331(17) 0.0359(19) 0.0033(15) -0.0039(15) 0.0009(15)
N2 0.100(8) 0.071(7) 0.147(9) 0.038(7) -0.032(7) -0.029(6)
N2A 0.098(7) 0.068(6) 0.165(9) -0.008(6) -0.035(7) 0.023(5)
N3 0.0415(19) 0.0291(16) 0.0301(17) 0.0039(14) 0.0004(14) -0.0012(14)
C1 0.029(2) 0.031(2) 0.038(2) 0.0008(17) -0.0031(16) 0.0023(16)
C2 0.038(2) 0.035(2) 0.035(2) 0.0022(17) 0.0080(17) 0.0067(17)
C3 0.049(2) 0.040(2) 0.031(2) -0.0021(18) 0.0086(18) 0.0065(19)
C4 0.050(3) 0.045(2) 0.034(2) 0.0132(19) 0.0056(19) 0.009(2)
C5 0.068(3) 0.035(2) 0.053(3) 0.009(2) 0.013(2) 0.019(2)
C6 0.062(3) 0.043(2) 0.046(3) 0.001(2) 0.013(2) 0.022(2)
C7 0.053(3) 0.044(2) 0.027(2) 0.0048(18) 0.0107(18) 0.015(2)
C8 0.043(3) 0.054(3) 0.042(3) 0.014(2) 0.002(2) 0.009(2)
C9 0.031(2) 0.043(2) 0.037(2) 0.0071(19) 0.0023(17) -0.0014(18)
C10 0.031(2) 0.048(3) 0.075(3) 0.023(2) -0.010(2) -0.003(2)
C11 0.042(3) 0.042(3) 0.096(4) 0.026(3) -0.014(3) -0.008(2)
C12 0.038(3) 0.042(3) 0.074(3) 0.012(2) -0.011(2) -0.009(2)
C13 0.033(2) 0.038(2) 0.038(2) 0.0043(18) 0.0023(17) 0.0005(17)
C14 0.037(2) 0.036(2) 0.038(2) 0.0017(18) -0.0012(18) 0.0007(17)
C15 0.043(3) 0.030(2) 0.062(3) 0.009(2) -0.014(2) 0.0017(19)
C16 0.046(3) 0.032(2) 0.055(3) 0.006(2) -0.010(2) -0.0008(19)
C17 0.038(2) 0.042(2) 0.033(2) 0.0041(18) 0.0006(17) -0.0011(18)
C18 0.036(2) 0.055(3) 0.064(3) -0.012(2) -0.006(2) 0.013(2)
C19 0.039(2) 0.044(2) 0.060(3) -0.011(2) -0.003(2) 0.009(2)
C20 0.064(6) 0.053(6) 0.104(8) 0.029(6) -0.031(6) -0.029(5)
C20A 0.107(8) 0.089(8) 0.163(10) -0.010(8) -0.015(8) -0.008(7)
C21 0.060(6) 0.044(5) 0.062(6) 0.019(5) -0.010(5) -0.008(5)
C21A 0.072(7) 0.054(6) 0.132(9) -0.005(7) -0.016(7) 0.003(5)
C22 0.050(6) 0.046(6) 0.055(6) 0.016(5) -0.013(5) 0.012(5)
C22A 0.034(4) 0.031(4) 0.068(6) -0.006(5) -0.008(4) 0.002(3)
C23 0.084(8) 0.063(7) 0.126(10) 0.008(7) -0.011(7) -0.012(6)
C23A 0.041(4) 0.037(4) 0.058(5) -0.010(4) -0.008(4) 0.008(3)
C24 0.118(10) 0.099(9) 0.157(11) 0.016(8) -0.023(8) 0.000(8)
C24A 0.058(6) 0.050(5) 0.110(8) -0.009(5) -0.024(5) 0.010(5)
C25 0.046(3) 0.031(2) 0.061(3) 0.000(2) -0.012(2) -0.0028(19)
C26 0.046(3) 0.035(2) 0.069(3) -0.002(2) -0.018(2) -0.008(2)
C27 0.036(2) 0.037(2) 0.031(2) 0.0006(17) 0.0014(16) -0.0024(17)
C28 0.047(3) 0.027(2) 0.047(3) -0.0023(18) -0.003(2) 0.0020(18)
C29 0.039(2) 0.035(2) 0.042(2) -0.0092(19) -0.0077(18) -0.0002(18)

loop_
_atom_type_symbol
_atom_type_description
_atom_type_scat_dispersion_real
_atom_type_scat_dispersion_imag
_atom_type_scat_source
C C 0.0181 0.0091 'International Tables Vol C Tables 4.2.6.8 and 6.1.1.4'
H H 0.0000 0.0000 'International Tables Vol C Tables 4.2.6.8 and 6.1.1.4'
Co Co -2.3653 3.6143 'International Tables Vol C Tables 4.2.6.8 and 6.1.1.4'
N N 0.0311 0.0180 'International Tables Vol C Tables 4.2.6.8 and 6.1.1.4'
O O 0.0492 0.0322 'International Tables Vol C Tables 4.2.6.8 and 6.1.1.4'

loop_
_geom_angle_atom_site_label_1
_geom_angle_atom_site_label_2
_geom_angle_atom_site_label_3
_geom_angle
_geom_angle_site_symmetry_1
_geom_angle_site_symmetry_3
_geom_angle_publ_flag
O1 Co1 O2 120.73(13) 7 . ?
O1 Co1 O3 87.21(13) 7 4 ?
O1 Co1 O4 146.25(12) 7 4 ?
O1 Co1 N1 88.68(12) 7 . ?
O1 Co1 N3 93.43(12) 7 8_455 ?
O2 Co1 O3 151.40(13) . 4 ?
O2 Co1 O4 92.61(12) . 4 ?
O2 Co1 N1 88.01(12) . . ?
O2 Co1 N3 88.97(12) . 8_455 ?
O3 Co1 O4 59.11(12) 4 4 ?
N1 Co1 O3 86.59(12) . 4 ?
N1 Co1 O4 87.32(12) . 4 ?
N3 Co1 O3 95.77(12) 8_455 4 ?
N3 Co1 O4 92.16(12) 8_455 4 ?
N3 Co1 N1 176.91(12) 8_455 . ?
C1 O1 Co1 140.8(3) . 7 ?
C1 O2 Co1 144.0(3) . . ?
C8 O3 Co1 90.9(3) . 4_545 ?
C8 O4 Co1 88.7(3) . 4_545 ?
C15 N1 Co1 120.4(3) . . ?
C19 N1 Co1 123.3(3) . . ?
C19 N1 C15 116.0(4) . . ?
C20 N2 C24 114.5(14) . . ?
C24A N2A C20A 115.4(12) . . ?
C25 N3 Co1 123.4(3) . 8_556 ?
C25 N3 C29 115.7(3) . . ?
C29 N3 Co1 120.6(3) . 8_556 ?
O1 C1 O2 126.0(4) . . ?
O1 C1 C2 117.0(3) . . ?
O2 C1 C2 117.0(3) . . ?
C3 C2 C1 121.2(4) . . ?
C7 C2 C1 119.0(4) . . ?
C7 C2 C3 119.8(4) . . ?
C2 C3 H3 120.1 . . ?
C2 C3 C4 119.8(4) . . ?
C4 C3 H3 120.1 . . ?
C3 C4 C8 118.9(4) . . ?
C5 C4 C3 119.8(4) . . ?
C5 C4 C8 121.3(4) . . ?
C4 C5 H5 119.9 . . ?
C4 C5 C6 120.1(4) . . ?
C6 C5 H5 119.9 . . ?
O5 C6 C5 118.4(4) . . ?
O5 C6 C7 122.2(4) . . ?
C7 C6 C5 119.4(4) . . ?
C2 C7 H7 119.5 . . ?
C6 C7 C2 121.0(4) . . ?
C6 C7 H7 119.5 . . ?
O3 C8 O4 120.1(4) . . ?
O3 C8 C4 119.2(4) . . ?
O4 C8 C4 120.6(4) . . ?
C10 C9 C14 118.3(4) . . ?
C10 C9 C17 121.0(4) . . ?
C14 C9 C17 120.6(4) . . ?
C9 C10 H10 119.2 . . ?
C9 C10 C11 121.7(4) . . ?
C11 C10 H10 119.2 . . ?
C10 C11 C22 115.7(6) . . ?
C10 C11 C22A 121.5(5) . . ?
C12 C11 C10 118.4(4) . . ?
C12 C11 C22 121.9(6) . . ?
C12 C11 C22A 119.1(5) . . ?
C11 C12 H12 119.0 . . ?
C11 C12 C13 121.9(4) . . ?
C13 C12 H12 119.0 . . ?
C12 C13 C27 121.5(4) . . ?
C14 C13 C12 117.5(4) . . ?
C14 C13 C27 120.9(4) . . ?
C9 C14 C13 122.1(4) . . ?
C9 C14 H14 118.9 . . ?
C13 C14 H14 118.9 . . ?
N1 C15 H15 118.2 . . ?
N1 C15 C16 123.6(4) . . ?
C16 C15 H15 118.2 . . ?
C15 C16 H16 120.0 . . ?
C15 C16 C17 120.0(4) . . ?
C17 C16 H16 120.0 . . ?
C16 C17 C9 121.4(4) . . ?
C18 C17 C9 122.5(4) . . ?
C18 C17 C16 116.1(4) . . ?
C17 C18 H18 119.9 . . ?
C19 C18 C17 120.3(4) . . ?
C19 C18 H18 119.9 . . ?
N1 C19 C18 124.0(4) . . ?
N1 C19 H19 118.0 . . ?
C18 C19 H19 118.0 . . ?
N2 C20 H20 117.9 . . ?
N2 C20 C21 124.1(12) . . ?
C21 C20 H20 117.9 . . ?
N2A C20A H20A 118.4 . . ?
N2A C20A C21A 123.2(14) . . ?
C21A C20A H20A 118.4 . . ?
C20 C21 H21 119.2 . . ?
C22 C21 C20 121.6(12) . . ?
C22 C21 H21 119.2 . . ?
C20A C21A H21A 120.2 . . ?
C22A C21A C20A 119.6(13) . . ?
C22A C21A H21A 120.2 . . ?
C21 C22 C11 128.1(10) . . ?
C21 C22 C23 116.7(12) . . ?
C23 C22 C11 113.9(11) . . ?
C21A C22A C11 120.5(9) . . ?
C21A C22A C23A 116.9(10) . . ?
C23A C22A C11 122.6(7) . . ?
C22 C23 H23 121.3 . . ?
C22 C23 C24 117.5(16) . . ?
C24 C23 H23 121.3 . . ?
C22A C23A H23A 119.9 . . ?
C22A C23A C24A 120.3(9) . . ?
C24A C23A H23A 119.9 . . ?
N2 C24 C23 125.1(18) . . ?
N2 C24 H24 117.4 . . ?
C23 C24 H24 117.4 . . ?
N2A C24A C23A 123.3(10) . . ?
N2A C24A H24A 118.4 . . ?
C23A C24A H24A 118.4 . . ?
N3 C25 H25 118.2 . . ?
N3 C25 C26 123.7(4) . . ?
C26 C25 H25 118.2 . . ?
C25 C26 H26 119.6 . . ?
C25 C26 C27 120.8(4) . . ?
C27 C26 H26 119.6 . . ?
C26 C27 C13 122.5(4) . . ?
C28 C27 C13 122.3(4) . . ?
C28 C27 C26 115.2(4) . . ?
C27 C28 H28 119.8 . . ?
C29 C28 C27 120.3(4) . . ?
C29 C28 H28 119.8 . . ?
N3 C29 C28 124.2(4) . . ?
N3 C29 H29 117.9 . . ?
C28 C29 H29 117.9 . . ?

loop_
_geom_bond_atom_site_label_1
_geom_bond_atom_site_label_2
_geom_bond_distance
_geom_bond_site_symmetry_2
_geom_bond_publ_flag
Co1 O1 1.997(3) 7 ?
Co1 O2 1.998(3) . ?
Co1 O3 2.201(3) 4 ?
Co1 O4 2.249(3) 4 ?
Co1 N1 2.153(3) . ?
Co1 N3 2.147(3) 8_455 ?
O1 C1 1.247(5) . ?
O2 C1 1.257(5) . ?
O3 C8 1.267(6) . ?
O4 C8 1.267(5) . ?
O5 C6 1.366(5) . ?
N1 C15 1.339(5) . ?
N1 C19 1.325(5) . ?
N2 C20 1.259(18) . ?
N2 C24 1.32(2) . ?
N2A C20A 1.340(18) . ?
N2A C24A 1.320(16) . ?
N3 C25 1.329(5) . ?
N3 C29 1.338(5) . ?
C1 C2 1.506(5) . ?
C2 C3 1.389(5) . ?
C2 C7 1.384(5) . ?
C3 H3 0.9300 . ?
C3 C4 1.394(6) . ?
C4 C5 1.389(6) . ?
C4 C8 1.488(6) . ?
C5 H5 0.9300 . ?
C5 C6 1.395(7) . ?
C6 C7 1.375(6) . ?
C7 H7 0.9300 . ?
C9 C10 1.379(6) . ?
C9 C14 1.393(5) . ?
C9 C17 1.484(6) . ?
C10 H10 0.9300 . ?
C10 C11 1.395(6) . ?
C11 C12 1.387(6) . ?
C11 C22 1.486(13) . ?
C11 C22A 1.603(11) . ?
C12 H12 0.9300 . ?
C12 C13 1.393(6) . ?
C13 C14 1.393(6) . ?
C13 C27 1.485(6) . ?
C14 H14 0.9300 . ?
C15 H15 0.9300 . ?
C15 C16 1.376(6) . ?
C16 H16 0.9300 . ?
C16 C17 1.388(6) . ?
C17 C18 1.378(6) . ?
C18 H18 0.9300 . ?
C18 C19 1.373(6) . ?
C19 H19 0.9300 . ?
C20 H20 0.9300 . ?
C20 C21 1.400(16) . ?
C20A H20A 0.9300 . ?
C20A C21A 1.400(19) . ?
C21 H21 0.9300 . ?
C21 C22 1.284(17) . ?
C21A H21A 0.9300 . ?
C21A C22A 1.350(16) . ?
C22 C23 1.38(2) . ?
C22A C23A 1.372(13) . ?
C23 H23 0.9300 . ?
C23 C24 1.39(2) . ?
C23A H23A 0.9300 . ?
C23A C24A 1.391(13) . ?
C24 H24 0.9300 . ?
C24A H24A 0.9300 . ?
C25 H25 0.9300 . ?
C25 C26 1.375(6) . ?
C26 H26 0.9300 . ?
C26 C27 1.390(6) . ?
C27 C28 1.385(6) . ?
C28 H28 0.9300 . ?
C28 C29 1.372(6) . ?
C29 H29 0.9300 . ?

loop_
_geom_torsion_atom_site_label_1
_geom_torsion_atom_site_label_2
_geom_torsion_atom_site_label_3
_geom_torsion_atom_site_label_4
_geom_torsion
_geom_torsion_site_symmetry_1
_geom_torsion_site_symmetry_2
_geom_torsion_site_symmetry_3
_geom_torsion_site_symmetry_4
_geom_torsion_publ_flag
Co1 O1 C1 O2 -2.5(7) 7 . . . ?
Co1 O1 C1 C2 177.0(3) 7 . . . ?
Co1 O2 C1 O1 39.1(7) . . . . ?
Co1 O2 C1 C2 -140.4(4) . . . . ?
Co1 O3 C8 O4 -10.8(4) 4_545 . . . ?
Co1 O3 C8 C4 166.9(4) 4_545 . . . ?
Co1 O4 C8 O3 10.5(4) 4_545 . . . ?
Co1 O4 C8 C4 -167.1(4) 4_545 . . . ?
Co1 N1 C15 C16 170.9(4) . . . . ?
Co1 N1 C19 C18 -172.9(4) . . . . ?
Co1 N3 C25 C26 -170.9(4) 8_556 . . . ?
Co1 N3 C29 C28 171.1(3) 8_556 . . . ?
O1 C1 C2 C3 -176.0(4) . . . . ?
O1 C1 C2 C7 1.3(6) . . . . ?
O2 C1 C2 C3 3.6(6) . . . . ?
O2 C1 C2 C7 -179.1(4) . . . . ?
O5 C6 C7 C2 -177.2(4) . . . . ?
N1 C15 C16 C17 2.5(7) . . . . ?
N2 C20 C21 C22 -8(3) . . . . ?
N2A C20A C21A C22A -11(3) . . . . ?
N3 C25 C26 C27 -0.4(8) . . . . ?
C1 C2 C3 C4 174.2(4) . . . . ?
C1 C2 C7 C6 -176.2(4) . . . . ?
C2 C3 C4 C5 1.6(7) . . . . ?
C2 C3 C4 C8 -175.6(4) . . . . ?
C3 C2 C7 C6 1.1(7) . . . . ?
C3 C4 C5 C6 1.9(7) . . . . ?
C3 C4 C8 O3 -32.1(6) . . . . ?
C3 C4 C8 O4 145.6(4) . . . . ?
C4 C5 C6 O5 175.8(5) . . . . ?
C4 C5 C6 C7 -3.9(8) . . . . ?
C5 C4 C8 O3 150.8(5) . . . . ?
C5 C4 C8 O4 -31.6(7) . . . . ?
C5 C6 C7 C2 2.4(7) . . . . ?
C7 C2 C3 C4 -3.1(6) . . . . ?
C8 C4 C5 C6 179.0(4) . . . . ?
C9 C10 C11 C12 1.3(9) . . . . ?
C9 C10 C11 C22 159.1(8) . . . . ?
C9 C10 C11 C22A -167.1(7) . . . . ?
C9 C17 C18 C19 177.5(4) . . . . ?
C10 C9 C14 C13 -1.0(6) . . . . ?
C10 C9 C17 C16 -23.0(6) . . . . ?
C10 C9 C17 C18 157.8(5) . . . . ?
C10 C11 C12 C13 -1.8(9) . . . . ?
C10 C11 C22 C21 -152.0(14) . . . . ?
C10 C11 C22 C23 41.6(15) . . . . ?
C10 C11 C22A C21A -159.5(12) . . . . ?
C10 C11 C22A C23A 18.2(15) . . . . ?
C11 C12 C13 C14 0.9(8) . . . . ?
C11 C12 C13 C27 -179.7(5) . . . . ?
C11 C22 C23 C24 168.3(17) . . . . ?
C11 C22A C23A C24A -171.6(11) . . . . ?
C12 C11 C22 C21 5(2) . . . . ?
C12 C11 C22 C23 -161.5(12) . . . . ?
C12 C11 C22A C21A 32.2(16) . . . . ?
C12 C11 C22A C23A -150.1(10) . . . . ?
C12 C13 C14 C9 0.5(6) . . . . ?
C12 C13 C27 C26 -172.5(5) . . . . ?
C12 C13 C27 C28 6.2(7) . . . . ?
C13 C27 C28 C29 -177.1(4) . . . . ?
C14 C9 C10 C11 0.0(8) . . . . ?
C14 C9 C17 C16 154.9(4) . . . . ?
C14 C9 C17 C18 -24.3(6) . . . . ?
C14 C13 C27 C26 6.9(6) . . . . ?
C14 C13 C27 C28 -174.4(4) . . . . ?
C15 N1 C19 C18 0.1(7) . . . . ?
C15 C16 C17 C9 -179.6(4) . . . . ?
C15 C16 C17 C18 -0.4(7) . . . . ?
C16 C17 C18 C19 -1.7(7) . . . . ?
C17 C9 C10 C11 178.0(5) . . . . ?
C17 C9 C14 C13 -179.0(4) . . . . ?
C17 C18 C19 N1 2.0(8) . . . . ?
C19 N1 C15 C16 -2.3(7) . . . . ?
C20 N2 C24 C23 0(4) . . . . ?
C20 C21 C22 C11 -161.2(14) . . . . ?
C20 C21 C22 C23 5(2) . . . . ?
C20A N2A C24A C23A -6(3) . . . . ?
C20A C21A C22A C11 178.7(14) . . . . ?
C20A C21A C22A C23A 1(2) . . . . ?
C21 C22 C23 C24 0(3) . . . . ?
C21A C22A C23A C24A 6.2(19) . . . . ?
C22 C11 C12 C13 -158.2(9) . . . . ?
C22 C23 C24 N2 -3(4) . . . . ?
C22A C11 C12 C13 166.9(7) . . . . ?
C22A C23A C24A N2A -4(2) . . . . ?
C24 N2 C20 C21 5(3) . . . . ?
C24A N2A C20A C21A 13(3) . . . . ?
C25 N3 C29 C28 -2.3(7) . . . . ?
C25 C26 C27 C13 177.2(4) . . . . ?
C25 C26 C27 C28 -1.6(7) . . . . ?
C26 C27 C28 C29 1.7(7) . . . . ?
C27 C13 C14 C9 -178.9(4) . . . . ?
C27 C28 C29 N3 0.3(7) . . . . ?
C29 N3 C25 C26 2.3(7) . . . . ?

loop_
_platon_squeeze_void_nr
_platon_squeeze_void_average_x
_platon_squeeze_void_average_y
_platon_squeeze_void_average_z
_platon_squeeze_void_volume
_platon_squeeze_void_count_electrons
_platon_squeeze_void_content
1 0.603 0.165 0.114 62 17 ' '
2 0.397 0.165 0.386 62 17 ' '
3 0.500 0.183 0.250 7 7 ' '
4 0.103 0.334 0.614 62 17 ' '
5 0.897 0.334 0.886 62 17 ' '
6 0.000 0.317 0.750 7 7 ' '
7 0.103 0.665 0.114 62 17 ' '
8 0.897 0.665 0.386 62 17 ' '
9 0.000 0.683 0.250 7 7 ' '
10 0.603 0.834 0.614 62 17 ' '
11 0.397 0.834 0.886 62 17 ' '
12 0.500 0.817 0.750 7 7 ' '
